data_2102415
loop_
_publ_author_name
'Marsh, Richard E.'

_publ_section_title
;
 Space group <i>Cc</i>: an update
;
_journal_issue 2
_journal_name_full 'Acta Crystallographica Section B'
_journal_page_first 252
_journal_page_last 253
_journal_paper_doi 10.1107/S0108768104003878
_journal_volume 60
_journal_year 2004
_chemical_formula_moiety 'C28 H40 O10, H12 O6 Mg, 2(Cl O4)'
_chemical_formula_sum 'C28 H52 Cl2 Mg O24'
_space_group_crystal_system monoclinic
_space_group_IT_number 15
_space_group_name_Hall '-C 2yc'
_space_group_name_H-M_alt 'C 1 2/c 1'
_audit_creation_method CRYM
_cell_angle_alpha 90
_cell_angle_beta 116.07
_cell_angle_gamma 90
_cell_formula_units_Z 4
_cell_length_a 19.6960
_cell_length_b 10.6030
_cell_length_c 21.8200
_cell_volume 4093.196
_cod_data_source_file bk0142.cif
_cod_data_source_block RATRIN
_cod_depositor_comments
;
 Updating space group information and adding the symmetry operation list.

 Antanas Vaitkus,
 2018-06-14

 Adding the _cell_formula_units_Z data item.

 Antanas Vaitkus,
 2017-08-05

  Added moiety chemical formula from Marsh (2004) paper.
  The summary chemical formula is calculated from moiety formula using
  AdHocParser
  (svn://www.crystallography.net/cod-tools/trunk/Formulae/AdHocParser.yp,
  revision 1441.)

  Andrius Merkys
  2013-11-11
;
_cod_original_sg_symbol_H-M C2/c
_cod_database_code 2102415

loop_
_space_group_symop_id
_space_group_symop_operation_xyz
1 x,y,z
2 -x,y,-z+1/2
3 -x,-y,-z
4 x,-y,z+1/2
5 x+1/2,y+1/2,z
6 -x+1/2,y+1/2,-z+1/2
7 -x+1/2,-y+1/2,-z
8 x+1/2,-y+1/2,z+1/2

loop_
_atom_site_label
_atom_site_type_symbol
_atom_site_fract_x
_atom_site_fract_y
_atom_site_fract_z
Mg1 Mg 0.00000 0.33843 -0.25000
C1 C -0.12053 0.35610 -0.01187
C2 C -0.15296 0.28215 -0.06921
C3 C -0.10910 0.20809 -0.08922
C4 C -0.03119 0.20745 -0.05062
C5 C 0.00088 0.28506 0.00545
C6 C -0.04305 0.35932 0.02459
O1 O -0.16763 0.42965 0.00583
C7 C -0.15982 0.40973 0.07209
C8 C -0.22244 0.47561 0.08027
O2 O -0.21190 0.60882 0.08095
C9 C -0.27252 0.67422 0.08598
C10 C -0.25536 0.81142 0.09433
O3 O -0.19370 0.83446 0.15850
C11 C -0.18230 0.96481 0.17697
C12 C -0.15419 1.04027 0.13467
O4 O -0.08623 0.98563 0.13867
C13 C -0.05235 1.05344 0.10251
C14 C 0.01242 0.97782 0.10446
O5 O -0.01709 0.86493 0.06668
Cl1 Cl 0.15243 0.69103 -0.27542
O11 O 0.13977 0.57559 -0.30845
O12 O 0.22657 0.71217 -0.23404
O13 O 0.12854 0.78096 -0.32465
O14 O 0.11191 0.69659 -0.23630
O19 O -0.10253 0.34119 -0.24442
O20 O 0.05768 0.32577 -0.14408
O23 O 0.00000 0.53176 -0.25000
O24 O 0.00000 0.14831 -0.25000
H1 H -0.21095 0.28177 -0.09782
H2 H -0.13408 0.15293 -0.13209
H3 H 0.05549 0.28470 0.02942
H4 H -0.02124 0.41840 0.06493
H5 H -0.16099 0.31877 0.07954
H6 H -0.10794 0.44275 0.10795
H7 H -0.27145 0.45497 0.03900
H8 H -0.22251 0.45163 0.12602
H9 H -0.32421 0.65872 0.04211
H10 H -0.27665 0.63571 0.12967
H11 H -0.24397 0.84540 0.05483
H12 H -0.30051 0.85953 0.09183
H13 H -0.22701 1.00457 0.17734
H14 H -0.14384 0.96613 0.22963
H15 H -0.19083 1.03882 0.08416
H16 H -0.14290 1.13177 0.15473
H17 H -0.09310 1.06780 0.05328
H18 H -0.03440 1.13804 0.12571
H19 H 0.03723 1.02436 0.08220
H20 H 0.04991 0.95861 0.15769
H41 H -0.12295 0.40321 -0.23460
H42 H -0.12504 0.32473 -0.27638
H43 H 0.09984 0.33260 -0.13331
H44 H 0.05606 0.31170 -0.11539
H49 H -0.03435 0.54273 -0.25789
H51 H 0.02771 0.10501 -0.21331
